data_1570104
loop_
_publ_author_name
'Guo, Yuan-Yang'
'Tian, Ze-Hua'
'Ma, ChunHua'
'Han, Yu-Chen'
'Bai, DaChang'
'Jiang, ZhiYong'

_publ_section_title
;
 Unlocking mild-condition benzene ring contraction using nonheme diiron
 <i>N</i>-oxygenase.
;
_journal_issue 42
_journal_name_full 'Chemical science'
_journal_page_first 11907
_journal_page_last 11913
_journal_paper_doi 10.1039/d3sc04660e
_journal_volume 14
_journal_year 2023
_chemical_formula_moiety 'C17 H14 N2 O2'
_chemical_formula_sum 'C17 H11 N2 O2'
_chemical_formula_weight 278.28
_space_group_crystal_system monoclinic
_space_group_IT_number 14
_space_group_name_Hall '-P 2ybc'
_space_group_name_H-M_alt 'P 1 21/c 1'
_atom_sites_solution_hydrogens difmap
_atom_sites_solution_primary direct
_audit_creation_date 2022-09-28
_audit_creation_method
;
Olex2 1.2
(compiled 2018.05.29 svn.r3508 for OlexSys, GUI svn.r5506)
;
_audit_update_record
;
2022-09-28 deposited with the CCDC.	2023-10-11 downloaded from the CCDC.
;
_cell_angle_alpha 90
_cell_angle_beta 93.396(2)
_cell_angle_gamma 90
_cell_formula_units_Z 4
_cell_length_a 13.9490(3)
_cell_length_b 7.20400(10)
_cell_length_c 13.9933(2)
_cell_measurement_reflns_used 4214
_cell_measurement_temperature 293(2)
_cell_measurement_theta_max 71.4810
_cell_measurement_theta_min 6.3090
_cell_volume 1403.70(4)
_computing_cell_refinement 'CrysAlisPro 1.171.40.53 (Rigaku OD, 2019)'
_computing_data_collection 'CrysAlisPro 1.171.40.53 (Rigaku OD, 2019)'
_computing_data_reduction 'CrysAlisPro 1.171.40.53 (Rigaku OD, 2019)'
_computing_molecular_graphics 'Olex2 (Dolomanov et al., 2009)'
_computing_publication_material 'Olex2 (Dolomanov et al., 2009)'
_computing_structure_refinement 'ShelXL (Sheldrick, 2015)'
_computing_structure_solution 'ShelXS (Sheldrick, 2008)'
_diffrn_ambient_temperature 293(2)
_diffrn_detector_area_resol_mean 8.0521
_diffrn_detector_type EosS2
_diffrn_measured_fraction_theta_full 0.999
_diffrn_measured_fraction_theta_max 0.981
_diffrn_measurement_details
;
List of Runs (angles in degrees, time in seconds):

  # Type    Start    End  Width  t~exp~   \w     \q     \k     \f   Frames
#--------------------------------------------------------------------------
  1  \w    -71.00  28.00   1.00    1.35    --  -35.62  92.00  63.00   99
  2  \w     -7.00  71.00   1.00    1.35    --   35.62 -92.00 -49.00   78
  3  \w    100.00 176.00   1.00    5.42    --  107.12  92.00  63.00   76
  4  \w     38.00 109.00   1.00    5.42    --  107.12 -92.00 -49.00   71
  5  \w   -105.00 -17.00   1.00    1.35    --  -35.62 -38.00  90.00   88
  6  \w     57.00 108.00   1.00    1.35    --   35.62 178.00 120.00   51
  7  \w     57.00 108.00   1.00    1.35    --   35.62 178.00 -60.00   51
  8  \w      1.00  75.00   1.00    1.35    --   35.62 -99.00 120.00   74
  9  \w     57.00 108.00   1.00    1.35    --   35.62 178.00-150.00   51
 10  \w     55.00 108.00   1.00    1.35    --   35.62-178.00 -30.00   53
 11  \w     40.00 125.00   1.00    5.42    --  107.12 -61.00 -30.00   85
 12  \w     38.00 110.00   1.00    5.42    --  107.12 -95.00 -30.00   72
 13  \w     90.00 176.00   1.00    5.42    --  107.12  45.00  90.00   86
 14  \w     38.00 110.00   1.00    5.42    --  107.12 -95.00 120.00   72
 15  \w     37.00 129.00   1.00    5.42    --  107.12 -30.00  60.00   92
 16  \w     38.00 110.00   1.00    5.42    --  107.12 -95.00-120.00   72
 17  \w     69.00 178.00   1.00    5.42    --  107.12  15.00  30.00  109
 18  \w   -103.00 -21.00   1.00    1.35    --  -35.62 -57.00   0.00   82
;
_diffrn_measurement_device 'four-circle diffractometer'
_diffrn_measurement_device_type 'SuperNova, Dual, Cu at home/near, EosS2'
_diffrn_measurement_method '\w scans'
_diffrn_radiation_type CuK\a
_diffrn_radiation_wavelength 1.54184
_diffrn_reflns_av_R_equivalents 0.0363
_diffrn_reflns_av_unetI/netI 0.0381
_diffrn_reflns_Laue_measured_fraction_full 0.999
_diffrn_reflns_Laue_measured_fraction_max 0.981
_diffrn_reflns_limit_h_max 16
_diffrn_reflns_limit_h_min -17
_diffrn_reflns_limit_k_max 8
_diffrn_reflns_limit_k_min -6
_diffrn_reflns_limit_l_max 17
_diffrn_reflns_limit_l_min -12
_diffrn_reflns_number 7841
_diffrn_reflns_point_group_measured_fraction_full 0.999
_diffrn_reflns_point_group_measured_fraction_max 0.981
_diffrn_reflns_theta_full 67.684
_diffrn_reflns_theta_max 71.579
_diffrn_reflns_theta_min 6.337
_exptl_absorpt_coefficient_mu 0.709
_exptl_absorpt_correction_T_max 1.00000
_exptl_absorpt_correction_T_min 0.80376
_exptl_absorpt_correction_type multi-scan
_exptl_absorpt_process_details
;
CrysAlisPro 1.171.40.53 (Rigaku Oxford Diffraction, 2019)
Empirical absorption correction using spherical harmonics,
 implemented in SCALE3 ABSPACK scaling algorithm.
;
_exptl_crystal_colour orange
_exptl_crystal_colour_primary orange
_exptl_crystal_density_diffrn 1.303
_exptl_crystal_description needle
_exptl_crystal_F_000 572
_refine_diff_density_max 0.373
_refine_diff_density_min -0.327
_refine_diff_density_rms 0.066
_refine_ls_extinction_method none
_refine_ls_goodness_of_fit_ref 1.097
_refine_ls_hydrogen_treatment refall
_refine_ls_matrix_type full
_refine_ls_number_parameters 246
_refine_ls_number_reflns 2688
_refine_ls_number_restraints 0
_refine_ls_restrained_S_all 1.097
_refine_ls_R_factor_all 0.0801
_refine_ls_R_factor_gt 0.0716
_refine_ls_shift/su_max 0.000
_refine_ls_shift/su_mean 0.000
_refine_ls_structure_factor_coef Fsqd
_refine_ls_weighting_details 'w=1/[\s^2^(Fo^2^)+(0.1408P)^2^+0.5328P] where P=(Fo^2^+2Fc^2^)/3'
_refine_ls_weighting_scheme calc
_refine_ls_wR_factor_gt 0.2156
_refine_ls_wR_factor_ref 0.2230
_reflns_Friedel_coverage 0.000
_reflns_number_gt 2289
_reflns_number_total 2688
_reflns_threshold_expression 'I > 2\s(I)'
_cod_data_source_file d3sc04660e2.cif
_cod_data_source_block gyy-20191220
_cod_depositor_comments 'Adding full bibliography for 1570103--1570104.cif.'
_cod_database_code 1570104
_shelx_shelxl_version_number 2018/3
_shelx_space_group_comment
;
The symmetry employed for this shelxl refinement is uniquely defined
by the following loop, which should always be used as a source of
symmetry information in preference to the above space-group names.
They are only intended as comments.
;
_olex2_refinement_description
;
;
_olex2_submission_special_instructions 'No special instructions were received'
_oxdiff_exptl_absorpt_empirical_details
;
Empirical correction (ABSPACK) includes:
- Absorption correction using spherical harmonics
- Frame scaling
;

loop_
_space_group_symop_operation_xyz
'x, y, z'
'-x, y+1/2, -z+1/2'
'-x, -y, -z'
'x, -y-1/2, z-1/2'

loop_
_atom_site_label
_atom_site_type_symbol
_atom_site_fract_x
_atom_site_fract_y
_atom_site_fract_z
_atom_site_U_iso_or_equiv
_atom_site_adp_type
_atom_site_occupancy
_atom_site_site_symmetry_order
_atom_site_calc_flag
_atom_site_refinement_flags_posn
_atom_site_refinement_flags_adp
_atom_site_refinement_flags_occupancy
_atom_site_disorder_assembly
_atom_site_disorder_group
O1 O 0.56624(14) 0.2075(3) 0.51357(14) 0.0455(5) Uani 1 1 d . . . . .
O2 O 0.44280(14) 0.0562(3) 0.20295(12) 0.0440(5) Uani 1 1 d . . . . .
N3 N 0.29310(14) 0.2468(3) 0.28979(14) 0.0304(5) Uani 1 1 d . . . . .
H3 H 0.284(3) 0.193(5) 0.234(3) 0.056(10) Uiso 1 1 d . . . . .
N6 N 0.37371(15) 0.3289(3) 0.50291(14) 0.0323(5) Uani 1 1 d . . . . .
H6 H 0.413(2) 0.368(5) 0.555(2) 0.049(9) Uiso 1 1 d . . . . .
C4 C 0.38073(15) 0.2103(3) 0.33592(14) 0.0238(5) Uani 1 1 d . . . . .
C5 C 0.51621(16) 0.1887(3) 0.44033(16) 0.0289(5) Uani 1 1 d . . . . .
C7 C 0.24441(16) 0.4182(3) 0.29437(14) 0.0267(5) Uani 1 1 d . . . . .
C8 C 0.27441(17) 0.3220(4) 0.51792(15) 0.0325(5) Uani 1 1 d . . . . .
C9 C 0.45421(17) 0.1125(3) 0.28516(15) 0.0279(5) Uani 1 1 d . . . . .
C10 C 0.41517(16) 0.2483(3) 0.42752(15) 0.0250(5) Uani 1 1 d . . . . .
C11 C 0.2304(2) 0.4726(4) 0.55929(18) 0.0446(7) Uani 1 1 d . . . . .
H11 H 0.271(3) 0.586(5) 0.579(3) 0.060(10) Uiso 1 1 d . . . . .
C12 C 0.29065(18) 0.5767(3) 0.32957(16) 0.0318(5) Uani 1 1 d . . . . .
H12 H 0.364(3) 0.571(5) 0.359(2) 0.055(9) Uiso 1 1 d . . . . .
C13 C 0.1490(2) 0.4273(4) 0.2610(2) 0.0486(7) Uani 1 1 d . . . . .
H13 H 0.115(3) 0.311(6) 0.238(3) 0.074(12) Uiso 1 1 d . . . . .
C14 C 0.54439(18) 0.0975(4) 0.34916(17) 0.0347(6) Uani 1 1 d . . . . .
H14A H 0.600(3) 0.162(5) 0.323(3) 0.064(10) Uiso 1 1 d . . . . .
H14B H 0.562(3) -0.034(5) 0.361(2) 0.057(9) Uiso 1 1 d . . . . .
C15 C 0.2410(2) 0.7427(4) 0.3306(2) 0.0459(7) Uani 1 1 d . . . . .
H15 H 0.278(3) 0.857(5) 0.357(3) 0.064(10) Uiso 1 1 d . . . . .
C16 C 0.1324(3) 0.4645(6) 0.5716(2) 0.0650(10) Uani 1 1 d . . . . .
H16 H 0.103(4) 0.568(7) 0.603(4) 0.095(15) Uiso 1 1 d . . . . .
C17 C 0.1005(3) 0.5953(6) 0.2625(3) 0.0687(10) Uani 1 1 d . . . . .
H17 H 0.035(4) 0.603(7) 0.234(4) 0.104(16) Uiso 1 1 d . . . . .
C18 C 0.1237(3) 0.1612(7) 0.5041(3) 0.0729(12) Uani 1 1 d . . . . .
H18 H 0.082(4) 0.039(8) 0.488(4) 0.123(19) Uiso 1 1 d . . . . .
C19 C 0.2216(2) 0.1654(5) 0.4925(2) 0.0512(8) Uani 1 1 d . . . . .
H19 H 0.252(3) 0.055(6) 0.465(3) 0.073(12) Uiso 1 1 d . . . . .
C20 C 0.0794(3) 0.3114(8) 0.5435(3) 0.0757(13) Uani 1 1 d . . . . .
H20 H 0.009(4) 0.299(7) 0.548(4) 0.100(15) Uiso 1 1 d . . . . .
C21 C 0.1465(3) 0.7532(5) 0.2974(3) 0.0606(9) Uani 1 1 d . . . . .
H21 H 0.107(3) 0.876(6) 0.296(3) 0.082(12) Uiso 1 1 d . . . . .

loop_
_atom_site_aniso_label
_atom_site_aniso_U_11
_atom_site_aniso_U_22
_atom_site_aniso_U_33
_atom_site_aniso_U_23
_atom_site_aniso_U_13
_atom_site_aniso_U_12
O1 0.0448(10) 0.0540(12) 0.0353(10) -0.0054(8) -0.0187(8) -0.0010(8)
O2 0.0588(12) 0.0530(12) 0.0195(9) -0.0089(7) -0.0033(7) 0.0141(9)
N3 0.0357(10) 0.0312(10) 0.0224(10) -0.0106(8) -0.0133(7) 0.0042(8)
N6 0.0397(11) 0.0376(11) 0.0186(10) -0.0106(8) -0.0059(7) 0.0006(9)
C4 0.0326(11) 0.0208(10) 0.0171(10) -0.0006(7) -0.0062(8) 0.0013(8)
C5 0.0358(12) 0.0267(11) 0.0229(11) 0.0028(9) -0.0095(8) -0.0023(9)
C7 0.0323(11) 0.0302(11) 0.0168(10) -0.0022(8) -0.0048(8) 0.0027(9)
C8 0.0411(12) 0.0403(13) 0.0158(11) -0.0012(9) -0.0024(8) 0.0019(10)
C9 0.0391(12) 0.0248(10) 0.0193(11) 0.0020(8) -0.0023(8) 0.0021(9)
C10 0.0339(11) 0.0214(10) 0.0188(10) -0.0008(7) -0.0061(8) -0.0010(8)
C11 0.0574(16) 0.0480(16) 0.0277(13) -0.0011(11) -0.0033(11) 0.0170(13)
C12 0.0418(13) 0.0285(12) 0.0241(11) 0.0001(9) -0.0066(9) -0.0015(9)
C13 0.0360(14) 0.0505(17) 0.0570(18) -0.0105(14) -0.0160(12) 0.0027(12)
C14 0.0367(12) 0.0403(14) 0.0265(12) 0.0003(10) -0.0031(9) 0.0081(10)
C15 0.0715(19) 0.0282(13) 0.0374(15) 0.0006(10) -0.0016(13) 0.0059(12)
C16 0.065(2) 0.090(3) 0.0399(17) 0.0080(17) 0.0052(14) 0.036(2)
C17 0.0439(16) 0.076(2) 0.084(3) -0.005(2) -0.0145(16) 0.0251(16)
C18 0.062(2) 0.105(3) 0.053(2) -0.004(2) 0.0122(16) -0.034(2)
C19 0.0589(18) 0.0575(18) 0.0381(16) -0.0107(13) 0.0097(13) -0.0159(15)
C20 0.0481(18) 0.127(4) 0.053(2) 0.015(2) 0.0102(15) 0.004(2)
C21 0.073(2) 0.0468(17) 0.062(2) 0.0010(15) 0.0014(16) 0.0292(16)

loop_
_atom_type_symbol
_atom_type_description
_atom_type_scat_dispersion_real
_atom_type_scat_dispersion_imag
_atom_type_scat_source
C C 0.0181 0.0091 'International Tables Vol C Tables 4.2.6.8 and 6.1.1.4'
H H 0.0000 0.0000 'International Tables Vol C Tables 4.2.6.8 and 6.1.1.4'
N N 0.0311 0.0180 'International Tables Vol C Tables 4.2.6.8 and 6.1.1.4'
O O 0.0492 0.0322 'International Tables Vol C Tables 4.2.6.8 and 6.1.1.4'

loop_
_geom_angle_atom_site_label_1
_geom_angle_atom_site_label_2
_geom_angle_atom_site_label_3
_geom_angle
_geom_angle_site_symmetry_1
_geom_angle_site_symmetry_3
_geom_angle_publ_flag
C4 N3 C7 124.26(18) . . ?
C10 N6 C8 124.37(19) . . ?
N3 C4 C9 119.61(18) . . ?
C10 C4 N3 130.9(2) . . ?
C10 C4 C9 109.51(18) . . ?
O1 C5 C10 124.6(2) . . ?
O1 C5 C14 126.7(2) . . ?
C10 C5 C14 108.63(18) . . ?
C12 C7 N3 121.4(2) . . ?
C13 C7 N3 118.7(2) . . ?
C13 C7 C12 119.9(2) . . ?
C11 C8 N6 119.7(2) . . ?
C19 C8 N6 120.1(2) . . ?
C19 C8 C11 120.1(3) . . ?
O2 C9 C4 124.2(2) . . ?
O2 C9 C14 126.5(2) . . ?
C4 C9 C14 109.35(18) . . ?
N6 C10 C4 131.9(2) . . ?
N6 C10 C5 118.46(19) . . ?
C4 C10 C5 109.59(19) . . ?
C16 C11 C8 118.8(3) . . ?
C15 C12 C7 119.5(2) . . ?
C7 C13 C17 119.7(3) . . ?
C9 C14 C5 102.79(18) . . ?
C21 C15 C12 121.1(3) . . ?
C20 C16 C11 121.1(3) . . ?
C21 C17 C13 120.5(3) . . ?
C20 C18 C19 119.9(4) . . ?
C8 C19 C18 120.1(3) . . ?
C16 C20 C18 120.0(3) . . ?
C15 C21 C17 119.4(3) . . ?

loop_
_geom_bond_atom_site_label_1
_geom_bond_atom_site_label_2
_geom_bond_distance
_geom_bond_site_symmetry_2
_geom_bond_publ_flag
O1 C5 1.213(3) . ?
O2 C9 1.221(3) . ?
N3 C4 1.374(3) . ?
N3 C7 1.413(3) . ?
N6 C8 1.414(3) . ?
N6 C10 1.363(3) . ?
C4 C9 1.462(3) . ?
C4 C10 1.370(3) . ?
C5 C10 1.474(3) . ?
C5 C14 1.508(3) . ?
C7 C12 1.387(3) . ?
C7 C13 1.386(3) . ?
C8 C11 1.390(4) . ?
C8 C19 1.383(4) . ?
C9 C14 1.504(3) . ?
C11 C16 1.388(5) . ?
C12 C15 1.382(3) . ?
C13 C17 1.387(4) . ?
C15 C21 1.373(5) . ?
C16 C20 1.372(7) . ?
C17 C21 1.381(6) . ?
C18 C19 1.385(5) . ?
C18 C20 1.377(7) . ?
